data_2233328
loop_
_publ_author_name
'\"Ozel G\"uven, \"Ozden'
'Bayraktar, Meral'
'Coles, Simon J.'
'H\"okelek, Tuncer'

_publ_section_title
;
 1-[2-(2,4-Dichlorobenzyloxy)-2-(furan-2-yl)ethyl]-1<i>H</i>-benzotriazole
;
_journal_coeditor_code XU5406
_journal_issue 1
_journal_name_full 'Acta Crystallographica Section E'
_journal_page_first o139
_journal_page_last o140
_journal_paper_doi 10.1107/S1600536811053104
_journal_volume 68
_journal_year 2012
_chemical_formula_iupac 'C19 H15 Cl2 N3 O2'
_chemical_formula_moiety 'C19 H15 Cl2 N3 O2'
_chemical_formula_sum 'C19 H15 Cl2 N3 O2'
_chemical_formula_weight 388.24
_chemical_name_systematic
;
1-[2-(2,4-Dichlorobenzyloxy)-2-(furan-2-yl)ethyl]-1<i>H</i>-benzotriazole
;
_space_group_IT_number 14
_symmetry_cell_setting monoclinic
_symmetry_space_group_name_Hall '-P 2ybc'
_symmetry_space_group_name_H-M 'P 1 21/c 1'
_atom_sites_solution_hydrogens geom
_atom_sites_solution_primary direct
_atom_sites_solution_secondary difmap
_audit_creation_method SHELXL-97
_cell_angle_alpha 90.00
_cell_angle_beta 105.598(2)
_cell_angle_gamma 90.00
_cell_formula_units_Z 4
_cell_length_a 11.5452(2)
_cell_length_b 20.0350(5)
_cell_length_c 8.3317(2)
_cell_measurement_reflns_used 11553
_cell_measurement_temperature 120(2)
_cell_measurement_theta_max 27.48
_cell_measurement_theta_min 2.91
_cell_volume 1856.21(7)
_computing_cell_refinement 'DENZO (Otwinowski & Minor, 1997) and COLLECT (Nonius, 1998)'
_computing_data_collection 'COLLECT (Nonius, 1998)'
_computing_data_reduction 'DENZO (Otwinowski & Minor, 1997) and COLLECT (Nonius, 1998)'
_computing_molecular_graphics 'ORTEP-3 for Windows (Farrugia, 1997)'
_computing_publication_material 'WinGX (Farrugia, 1999) and PLATON (Spek, 2009)'
_computing_structure_refinement 'SHELXL97 (Sheldrick, 2008)'
_computing_structure_solution 'SHELXS97 (Sheldrick, 2008)'
_diffrn_ambient_temperature 120(2)
_diffrn_measured_fraction_theta_full 0.995
_diffrn_measured_fraction_theta_max 0.995
_diffrn_measurement_device_type 'Bruker--Nonius KappaCCD'
_diffrn_measurement_method '\f and \w scans'
_diffrn_radiation_monochromator graphite
_diffrn_radiation_source 'fine-focus sealed tube'
_diffrn_radiation_type MoK\a
_diffrn_radiation_wavelength 0.71073
_diffrn_reflns_av_R_equivalents 0.0612
_diffrn_reflns_av_sigmaI/netI 0.0397
_diffrn_reflns_limit_h_max 14
_diffrn_reflns_limit_h_min -14
_diffrn_reflns_limit_k_max 26
_diffrn_reflns_limit_k_min -26
_diffrn_reflns_limit_l_max 10
_diffrn_reflns_limit_l_min -10
_diffrn_reflns_number 31461
_diffrn_reflns_theta_full 27.55
_diffrn_reflns_theta_max 27.55
_diffrn_reflns_theta_min 3.25
_exptl_absorpt_coefficient_mu 0.368
_exptl_absorpt_correction_T_max 0.9712
_exptl_absorpt_correction_T_min 0.8374
_exptl_absorpt_correction_type multi-scan
_exptl_absorpt_process_details '(SADABS; Sheldrick, 2007)'
_exptl_crystal_colour colorless
_exptl_crystal_density_diffrn 1.389
_exptl_crystal_density_method 'not measured'
_exptl_crystal_description slab
_exptl_crystal_F_000 800
_exptl_crystal_size_max 0.50
_exptl_crystal_size_mid 0.30
_exptl_crystal_size_min 0.08
_refine_diff_density_max 0.225
_refine_diff_density_min -0.344
_refine_ls_extinction_method none
_refine_ls_goodness_of_fit_ref 1.044
_refine_ls_hydrogen_treatment constr
_refine_ls_matrix_type full
_refine_ls_number_parameters 235
_refine_ls_number_reflns 4251
_refine_ls_number_restraints 0
_refine_ls_restrained_S_all 1.044
_refine_ls_R_factor_all 0.0596
_refine_ls_R_factor_gt 0.0399
_refine_ls_shift/su_max 0.000
_refine_ls_shift/su_mean 0.000
_refine_ls_structure_factor_coef Fsqd
_refine_ls_weighting_details 'calc w=1/[\s^2^(Fo^2^)+(0.0497P)^2^+0.5070P] where P=(Fo^2^+2Fc^2^)/3'
_refine_ls_weighting_scheme calc
_refine_ls_wR_factor_gt 0.0936
_refine_ls_wR_factor_ref 0.1031
_reflns_number_gt 3252
_reflns_number_total 4251
_reflns_threshold_expression I>2\s(I)
_cod_data_source_file xu5406.cif
_cod_data_source_block I
_cod_original_sg_symbol_H-M 'P 21/c'
_cod_database_code 2233328
_cod_database_fobs_code 2233328

loop_
_symmetry_equiv_pos_as_xyz
'x, y, z'
'-x, y+1/2, -z+1/2'
'-x, -y, -z'
'x, -y-1/2, z-1/2'

loop_
_atom_site_type_symbol
_atom_site_label
_atom_site_fract_x
_atom_site_fract_y
_atom_site_fract_z
_atom_site_U_iso_or_equiv
_atom_site_adp_type
_atom_site_calc_flag
_atom_site_refinement_flags
_atom_site_occupancy
_atom_site_symmetry_multiplicity
Cl Cl1 0.89226(4) 0.18886(2) 0.01379(7) 0.04089(16) Uani d . 1 1
Cl Cl2 1.28141(4) 0.02933(3) 0.12097(6) 0.03513(14) Uani d . 1 1
O O1 0.75307(10) 0.03838(5) 0.30260(14) 0.0220(3) Uani d . 1 1
O O2 0.66612(11) 0.09918(6) 0.57356(14) 0.0268(3) Uani d . 1 1
N N1 0.60882(12) -0.07713(7) 0.26337(16) 0.0203(3) Uani d . 1 1
N N2 0.51947(12) -0.09229(7) 0.12492(17) 0.0243(3) Uani d . 1 1
N N3 0.55075(13) -0.14513(7) 0.05429(18) 0.0256(3) Uani d . 1 1
C C1 0.62928(14) 0.04521(8) 0.3022(2) 0.0207(3) Uani d . 1 1
H H1 0.5806 0.0518 0.1873 0.025 Uiso calc R 1 1
C C2 0.60997(14) 0.10283(8) 0.4057(2) 0.0210(3) Uani d . 1 1
C C3 0.63944(16) 0.15769(9) 0.6416(2) 0.0291(4) Uani d . 1 1
H H3 0.6660 0.1687 0.7540 0.035 Uiso calc R 1 1
C C4 0.57008(18) 0.19676(9) 0.5242(2) 0.0335(4) Uani d . 1 1
H H4 0.5407 0.2388 0.5395 0.040 Uiso calc R 1 1
C C5 0.55017(17) 0.16100(9) 0.3709(2) 0.0320(4) Uani d . 1 1
H H5 0.5046 0.1752 0.2668 0.038 Uiso calc R 1 1
C C6 0.59430(14) -0.02090(8) 0.3666(2) 0.0209(3) Uani d . 1 1
H H6A 0.6437 -0.0281 0.4794 0.025 Uiso calc R 1 1
H H6B 0.5111 -0.0186 0.3701 0.025 Uiso calc R 1 1
C C7 0.70139(14) -0.12118(8) 0.28229(19) 0.0190(3) Uani d . 1 1
C C8 0.81400(14) -0.12713(8) 0.3997(2) 0.0227(3) Uani d . 1 1
H H8 0.8386 -0.0980 0.4894 0.027 Uiso calc R 1 1
C C9 0.88576(16) -0.17884(8) 0.3736(2) 0.0258(4) Uani d . 1 1
H H9 0.9616 -0.1843 0.4470 0.031 Uiso calc R 1 1
C C10 0.84755(16) -0.22394(8) 0.2385(2) 0.0275(4) Uani d . 1 1
H H10 0.8986 -0.2584 0.2265 0.033 Uiso calc R 1 1
C C11 0.73701(16) -0.21804(8) 0.1249(2) 0.0266(4) Uani d . 1 1
H H11 0.7121 -0.2478 0.0367 0.032 Uiso calc R 1 1
C C12 0.66331(15) -0.16504(8) 0.1477(2) 0.0214(3) Uani d . 1 1
C C13 0.79095(15) 0.09078(8) 0.2133(2) 0.0251(4) Uani d . 1 1
H H13A 0.7933 0.1326 0.2729 0.030 Uiso calc R 1 1
H H13B 0.7345 0.0956 0.1043 0.030 Uiso calc R 1 1
C C14 0.91411(14) 0.07481(8) 0.1944(2) 0.0207(3) Uani d . 1 1
C C15 0.96919(15) 0.11711(8) 0.1043(2) 0.0250(4) Uani d . 1 1
C C16 1.08124(15) 0.10456(9) 0.0812(2) 0.0269(4) Uani d . 1 1
H H16 1.1158 0.1338 0.0207 0.032 Uiso calc R 1 1
C C17 1.14060(14) 0.04695(9) 0.1510(2) 0.0242(4) Uani d . 1 1
C C18 1.09010(15) 0.00307(8) 0.2414(2) 0.0238(4) Uani d . 1 1
H H18 1.1309 -0.0354 0.2874 0.029 Uiso calc R 1 1
C C19 0.97711(15) 0.01756(8) 0.2619(2) 0.0228(4) Uani d . 1 1
H H19 0.9427 -0.0118 0.3223 0.027 Uiso calc R 1 1

loop_
_atom_site_aniso_label
_atom_site_aniso_U_11
_atom_site_aniso_U_22
_atom_site_aniso_U_33
_atom_site_aniso_U_12
_atom_site_aniso_U_13
_atom_site_aniso_U_23
Cl1 0.0253(3) 0.0312(3) 0.0594(3) -0.00467(18) -0.0003(2) 0.0213(2)
Cl2 0.0204(2) 0.0536(3) 0.0334(3) -0.00010(18) 0.01082(18) 0.0020(2)
O1 0.0185(6) 0.0211(6) 0.0288(6) 0.0031(4) 0.0106(5) 0.0030(5)
O2 0.0287(7) 0.0240(6) 0.0246(6) 0.0066(5) 0.0017(5) -0.0029(5)
N1 0.0196(7) 0.0203(7) 0.0211(7) -0.0007(5) 0.0057(5) -0.0026(5)
N2 0.0227(7) 0.0253(7) 0.0242(7) -0.0021(6) 0.0053(6) -0.0028(6)
N3 0.0268(8) 0.0248(7) 0.0251(8) -0.0028(6) 0.0070(6) -0.0032(6)
C1 0.0183(8) 0.0209(8) 0.0231(8) 0.0027(6) 0.0061(6) -0.0021(7)
C2 0.0182(8) 0.0234(8) 0.0207(8) 0.0019(6) 0.0043(6) -0.0007(7)
C3 0.0329(10) 0.0261(9) 0.0274(9) 0.0007(7) 0.0066(8) -0.0091(7)
C4 0.0404(11) 0.0246(9) 0.0357(11) 0.0114(8) 0.0107(9) -0.0035(8)
C5 0.0408(11) 0.0299(10) 0.0229(9) 0.0132(8) 0.0041(8) 0.0007(8)
C6 0.0209(8) 0.0208(8) 0.0228(8) 0.0010(6) 0.0092(6) -0.0038(7)
C7 0.0219(8) 0.0166(8) 0.0205(8) -0.0010(6) 0.0093(6) 0.0019(6)
C8 0.0240(9) 0.0208(8) 0.0228(8) -0.0010(6) 0.0057(7) 0.0001(7)
C9 0.0243(9) 0.0244(9) 0.0290(9) 0.0029(7) 0.0073(7) 0.0045(7)
C10 0.0328(10) 0.0222(9) 0.0310(10) 0.0056(7) 0.0147(8) 0.0033(7)
C11 0.0363(10) 0.0190(8) 0.0274(9) -0.0010(7) 0.0136(8) -0.0027(7)
C12 0.0246(9) 0.0196(8) 0.0211(8) -0.0030(6) 0.0079(7) -0.0011(7)
C13 0.0263(9) 0.0172(8) 0.0336(10) 0.0007(6) 0.0112(7) 0.0038(7)
C14 0.0199(8) 0.0186(8) 0.0231(8) -0.0032(6) 0.0047(6) -0.0034(6)
C15 0.0224(9) 0.0235(9) 0.0260(9) -0.0042(7) 0.0010(7) 0.0037(7)
C16 0.0229(9) 0.0326(9) 0.0251(9) -0.0103(7) 0.0060(7) 0.0035(7)
C17 0.0179(8) 0.0336(9) 0.0211(8) -0.0049(7) 0.0054(6) -0.0052(7)
C18 0.0226(8) 0.0238(8) 0.0249(9) 0.0004(7) 0.0063(7) -0.0022(7)
C19 0.0234(9) 0.0203(8) 0.0254(9) -0.0016(6) 0.0077(7) 0.0017(7)

loop_
_atom_type_symbol
_atom_type_description
_atom_type_scat_dispersion_real
_atom_type_scat_dispersion_imag
_atom_type_scat_source
C C 0.0033 0.0016 'International Tables Vol C Tables 4.2.6.8 and 6.1.1.4'
H H 0.0000 0.0000 'International Tables Vol C Tables 4.2.6.8 and 6.1.1.4'
Cl Cl 0.1484 0.1585 'International Tables Vol C Tables 4.2.6.8 and 6.1.1.4'
N N 0.0061 0.0033 'International Tables Vol C Tables 4.2.6.8 and 6.1.1.4'
O O 0.0106 0.0060 'International Tables Vol C Tables 4.2.6.8 and 6.1.1.4'

loop_
_geom_angle_atom_site_label_1
_geom_angle_atom_site_label_2
_geom_angle_atom_site_label_3
_geom_angle
C13 O1 C1 112.00(12)
C3 O2 C2 106.11(13)
N2 N1 C6 119.55(13)
N2 N1 C7 110.26(13)
C7 N1 C6 130.18(13)
N3 N2 N1 108.92(13)
N2 N3 C12 108.15(13)
O1 C1 C2 112.06(13)
O1 C1 C6 105.93(12)
O1 C1 H1 108.9
C2 C1 C6 111.94(13)
C2 C1 H1 108.9
C6 C1 H1 108.9
O2 C2 C1 116.31(13)
C5 C2 O2 109.84(14)
C5 C2 C1 133.82(16)
O2 C3 H3 124.6
C4 C3 O2 110.77(16)
C4 C3 H3 124.6
C3 C4 C5 106.32(15)
C3 C4 H4 126.8
C5 C4 H4 126.8
C2 C5 C4 106.96(16)
C2 C5 H5 126.5
C4 C5 H5 126.5
N1 C6 C1 112.43(13)
N1 C6 H6A 109.1
N1 C6 H6B 109.1
C1 C6 H6A 109.1
C1 C6 H6B 109.1
H6A C6 H6B 107.9
N1 C7 C12 104.27(14)
N1 C7 C8 133.26(15)
C12 C7 C8 122.47(15)
C7 C8 H8 122.1
C9 C8 C7 115.84(15)
C9 C8 H8 122.1
C8 C9 C10 122.12(17)
C8 C9 H9 118.9
C10 C9 H9 118.9
C9 C10 H10 119.2
C11 C10 C9 121.67(16)
C11 C10 H10 119.2
C10 C11 C12 117.10(16)
C10 C11 H11 121.4
C12 C11 H11 121.4
N3 C12 C7 108.39(14)
N3 C12 C11 130.82(15)
C7 C12 C11 120.78(15)
O1 C13 C14 109.25(13)
O1 C13 H13A 109.8
O1 C13 H13B 109.8
C14 C13 H13A 109.8
C14 C13 H13B 109.8
H13A C13 H13B 108.3
C15 C14 C13 120.49(15)
C19 C14 C13 122.53(15)
C19 C14 C15 116.98(15)
C14 C15 Cl1 118.63(13)
C16 C15 Cl1 118.37(13)
C16 C15 C14 122.99(16)
C15 C16 C17 117.93(15)
C15 C16 H16 121.0
C17 C16 H16 121.0
C16 C17 Cl2 118.82(13)
C18 C17 Cl2 119.61(14)
C18 C17 C16 121.57(16)
C17 C18 C19 118.72(16)
C17 C18 H18 120.6
C19 C18 H18 120.6
C14 C19 H19 119.1
C18 C19 C14 121.81(16)
C18 C19 H19 119.1

loop_
_geom_bond_atom_site_label_1
_geom_bond_atom_site_label_2
_geom_bond_distance
Cl1 C15 1.7504(17)
Cl2 C17 1.7461(17)
O1 C1 1.4348(18)
O1 C13 1.4220(19)
O2 C2 1.376(2)
O2 C3 1.373(2)
N1 C6 1.454(2)
N1 C7 1.362(2)
N2 N1 1.3591(18)
N2 N3 1.3084(19)
N3 C12 1.382(2)
C1 C2 1.493(2)
C1 C6 1.524(2)
C1 H1 0.9800
C2 C5 1.346(2)
C3 C4 1.338(3)
C3 H3 0.9300
C4 H4 0.9300
C5 C4 1.429(3)
C5 H5 0.9300
C6 H6A 0.9700
C6 H6B 0.9700
C7 C8 1.406(2)
C7 C12 1.399(2)
C8 C9 1.380(2)
C8 H8 0.9300
C9 H9 0.9300
C10 C9 1.418(3)
C10 H10 0.9300
C11 C10 1.375(2)
C11 H11 0.9300
C12 C11 1.405(2)
C13 H13A 0.9700
C13 H13B 0.9700
C14 C13 1.506(2)
C14 C15 1.394(2)
C14 C19 1.393(2)
C15 C16 1.381(2)
C16 H16 0.9300
C17 C16 1.388(2)
C17 C18 1.384(2)
C18 H18 0.9300
C19 C18 1.391(2)
C19 H19 0.9300

loop_
_geom_hbond_atom_site_label_D
_geom_hbond_atom_site_label_H
_geom_hbond_atom_site_label_A
_geom_hbond_site_symmetry_A
_geom_hbond_distance_DH
_geom_hbond_distance_HA
_geom_hbond_distance_DA
_geom_hbond_angle_DHA
_geom_hbond_publ_flag
C4 H4 N3 2_655 0.93 2.59 3.452(2) 155 yes
C8 H8 Cg 3_756 0.93 2.92 3.782(2) 155 yes

loop_
_geom_torsion_atom_site_label_1
_geom_torsion_atom_site_label_2
_geom_torsion_atom_site_label_3
_geom_torsion_atom_site_label_4
_geom_torsion
C13 O1 C1 C2 -69.97(17)
C13 O1 C1 C6 167.70(13)
C1 O1 C13 C14 -170.80(13)
C3 O2 C2 C1 177.97(14)
C3 O2 C2 C5 -0.38(19)
C2 O2 C3 C4 0.0(2)
N2 N1 C6 C1 -84.26(17)
C7 N1 C6 C1 96.81(19)
N2 N1 C7 C8 178.45(16)
N2 N1 C7 C12 -0.58(17)
C6 N1 C7 C8 -2.5(3)
C6 N1 C7 C12 178.42(15)
N3 N2 N1 C6 -178.57(13)
N3 N2 N1 C7 0.56(17)
N1 N2 N3 C12 -0.28(17)
N2 N3 C12 C7 -0.08(18)
N2 N3 C12 C11 -179.25(17)
O1 C1 C2 O2 -63.48(18)
O1 C1 C2 C5 114.4(2)
C6 C1 C2 O2 55.36(18)
C6 C1 C2 C5 -126.8(2)
O1 C1 C6 N1 -59.57(16)
C2 C1 C6 N1 178.02(13)
O2 C2 C5 C4 0.6(2)
C1 C2 C5 C4 -177.35(18)
O2 C3 C4 C5 0.4(2)
C2 C5 C4 C3 -0.6(2)
N1 C7 C12 N3 0.40(17)
N1 C7 C8 C9 -178.39(17)
C12 C7 C8 C9 0.5(2)
N1 C7 C12 C11 179.67(15)
C8 C7 C12 N3 -178.76(14)
C8 C7 C12 C11 0.5(2)
C7 C8 C9 C10 -1.1(2)
C11 C10 C9 C8 0.7(3)
C12 C11 C10 C9 0.3(2)
N3 C12 C11 C10 178.19(16)
C7 C12 C11 C10 -0.9(2)
C15 C14 C13 O1 177.03(15)
C19 C14 C13 O1 -1.8(2)
C13 C14 C15 Cl1 -0.1(2)
C13 C14 C15 C16 -179.17(16)
C19 C14 C15 Cl1 178.80(13)
C19 C14 C15 C16 -0.3(3)
C13 C14 C19 C18 179.09(15)
C15 C14 C19 C18 0.2(2)
Cl1 C15 C16 C17 -178.90(13)
C14 C15 C16 C17 0.2(3)
Cl2 C17 C16 C15 179.06(13)
C18 C17 C16 C15 0.0(3)
Cl2 C17 C18 C19 -179.11(12)
C16 C17 C18 C19 0.0(3)
C14 C19 C18 C17 -0.1(3)
